data_7129738
loop_
_publ_author_name
'Takase, Masayoshi'
'Ueno, Atsushi'
'Oki, Kosuke'
'Matsumoto, Hiroki'
'Mori, Shigeki'
'Okujima, Tetsuo'
'Uno, Hidemitsu'

_publ_section_title
;
 Tropo(thio)ne-embedded homoHPHACs: does the tropylium cation induce
 global antiaromaticity in expanded hexapyrrolohexaazacoronene?
;
_journal_name_full 'Chemical Communications'
_journal_paper_doi 10.1039/D1CC07152A
_journal_year 2022
_chemical_formula_moiety 'C55 H60 I8 N6 O'
_chemical_formula_sum 'C55 H60 I8 N6 O'
_chemical_formula_weight 1836.35
_space_group_crystal_system monoclinic
_space_group_IT_number 14
_space_group_name_Hall '-P 2yn'
_space_group_name_H-M_alt 'P 1 21/n 1'
_atom_sites_solution_hydrogens geom
_atom_sites_solution_primary direct
_atom_sites_solution_secondary difmap
_audit_update_record
;
2021-12-17 deposited with the CCDC.	2022-02-14 downloaded from the CCDC.
;
_cell_angle_alpha 90.0000
_cell_angle_beta 90.1939(19)
_cell_angle_gamma 90.0000
_cell_formula_units_Z 4
_cell_length_a 9.05536(18)
_cell_length_b 26.9319(6)
_cell_length_c 24.0347(5)
_cell_measurement_reflns_used 39426
_cell_measurement_temperature 100
_cell_measurement_theta_max 31.24
_cell_measurement_theta_min 1.73
_cell_volume 5861.5(2)
_computing_cell_refinement 'CrysAlisPro 1.171.39.46 (Rigaku OD, 2018)'
_computing_data_collection 'CrysAlisPro 1.171.39.46 (Rigaku OD, 2018)'
_computing_data_reduction 'CrysAlisPro 1.171.39.46 (Rigaku OD, 2018)'
_computing_molecular_graphics 'CrystalStructure 4.2'
_computing_publication_material 'CrystalStructure 4.2 (Rigaku, 2017)'
_computing_structure_refinement 'SHELXL Version 2017/1 (Sheldrick, 2008)'
_computing_structure_solution 'SHELXT Version 2014/5 (Sheldrick, 2014)'
_diffrn_ambient_temperature 100
_diffrn_detector_area_resol_mean 28.626
_diffrn_measured_fraction_theta_full 0.999
_diffrn_measured_fraction_theta_max 0.999
_diffrn_measurement_device_type 'Rigaku Saturn724'
_diffrn_measurement_method \w
_diffrn_radiation_type 'Mo K\a'
_diffrn_radiation_wavelength 0.71073
_diffrn_reflns_av_R_equivalents 0.0794
_diffrn_reflns_Laue_measured_fraction_full 0.999
_diffrn_reflns_Laue_measured_fraction_max 0.999
_diffrn_reflns_limit_h_max 11
_diffrn_reflns_limit_h_min -11
_diffrn_reflns_limit_k_max 34
_diffrn_reflns_limit_k_min -34
_diffrn_reflns_limit_l_max 31
_diffrn_reflns_limit_l_min -31
_diffrn_reflns_number 96557
_diffrn_reflns_point_group_measured_fraction_full 0.999
_diffrn_reflns_point_group_measured_fraction_max 0.999
_diffrn_reflns_theta_full 25.242
_diffrn_reflns_theta_max 27.498
_diffrn_reflns_theta_min 1.512
_diffrn_standards_number 0
_exptl_absorpt_coefficient_mu 4.278
_exptl_absorpt_correction_T_max 0.958
_exptl_absorpt_correction_T_min 0.817
_exptl_absorpt_correction_type multi-scan
_exptl_absorpt_process_details
;
CrysAlisPro 1.171.39.46 (Rigaku Oxford Diffraction, 2018)
Empirical absorption correction using spherical harmonics,
 implemented in SCALE3 ABSPACK scaling algorithm.
;
_exptl_crystal_colour violet
_exptl_crystal_density_diffrn 2.081
_exptl_crystal_density_method 'not measured'
_exptl_crystal_description needle
_exptl_crystal_F_000 3456.00
_exptl_crystal_size_max 0.080
_exptl_crystal_size_mid 0.040
_exptl_crystal_size_min 0.010
_refine_diff_density_max 1.47
_refine_diff_density_min -1.58
_refine_ls_extinction_method none
_refine_ls_goodness_of_fit_ref 1.012
_refine_ls_hydrogen_treatment constr
_refine_ls_number_parameters 736
_refine_ls_number_reflns 13462
_refine_ls_number_restraints 218
_refine_ls_R_factor_all 0.0627
_refine_ls_R_factor_gt 0.0443
_refine_ls_shift/su_max 0.001
_refine_ls_structure_factor_coef Fsqd
_refine_ls_weighting_details 'w = 1/[\s^2^(Fo^2^)+(0.0325P)^2^+23.7057P] where P=(Fo^2^+2Fc^2^)/3'
_refine_ls_weighting_scheme calc
_refine_ls_wR_factor_gt 0.0896
_refine_ls_wR_factor_ref 0.0975
_reflns_Friedel_coverage 0.000
_reflns_number_gt 10540
_reflns_number_total 13462
_reflns_threshold_expression F^2^>2.0\s(F^2^)
_cod_data_source_file d1cc07152a2.cif
_cod_data_source_block xcalibur_CCDC1
_cod_database_code 7129738

loop_
_space_group_symop_id
_space_group_symop_operation_xyz
1 +X,+Y,+Z
2 1/2-X,1/2+Y,1/2-Z
3 -X,-Y,-Z
4 -1/2+X,-1/2-Y,-1/2+Z

loop_
_atom_site_label
_atom_site_type_symbol
_atom_site_fract_x
_atom_site_fract_y
_atom_site_fract_z
_atom_site_U_iso_or_equiv
_atom_site_adp_type
_atom_site_occupancy
_atom_site_site_symmetry_order
_atom_site_calc_flag
_atom_site_refinement_flags_posn
_atom_site_refinement_flags_adp
_atom_site_refinement_flags_occupancy
_atom_site_disorder_assembly
_atom_site_disorder_group
C48 C 0.0861(14) 0.4753(4) 0.0977(5) 0.033(3) Uani 0.580(13) 1 d D U P A 1
H48A H 0.021899 0.452302 0.076527 0.039 Uiso 0.580(13) 1 calc R U P A 1
H48B H 0.032559 0.485232 0.131812 0.039 Uiso 0.580(13) 1 calc R U P A 1
C49 C 0.1155(14) 0.5218(4) 0.0622(5) 0.051(4) Uani 0.580(13) 1 d D U P A 1
H49A H 0.174182 0.545579 0.083784 0.077 Uiso 0.580(13) 1 calc R U P A 1
H49B H 0.021303 0.537030 0.051588 0.077 Uiso 0.580(13) 1 calc R U P A 1
H49C H 0.169795 0.512287 0.028651 0.077 Uiso 0.580(13) 1 calc R U P A 1
C148 C 0.1464(16) 0.4823(6) 0.0807(6) 0.031(4) Uani 0.420(13) 1 d D U P A 2
H14A H 0.172176 0.479494 0.040848 0.037 Uiso 0.420(13) 1 calc R U P A 2
H14B H 0.161084 0.517012 0.093084 0.037 Uiso 0.420(13) 1 calc R U P A 2
C149 C -0.0130(16) 0.4645(7) 0.0917(7) 0.048(5) Uani 0.420(13) 1 d D U P A 2
H14C H -0.023173 0.429845 0.080013 0.072 Uiso 0.420(13) 1 calc R U P A 2
H14D H -0.082371 0.485212 0.070614 0.072 Uiso 0.420(13) 1 calc R U P A 2
H14E H -0.034526 0.467271 0.131538 0.072 Uiso 0.420(13) 1 calc R U P A 2
I1 I 0.4596(2) 0.23503(9) 0.41671(8) 0.0413(3) Uani 0.766(6) 1 d . U P B 3
I2 I 0.3737(4) 0.23547(12) 0.30183(15) 0.0249(3) Uani 0.766(6) 1 d . U P B 3
I3 I 0.2685(3) 0.23995(9) 0.18333(8) 0.0287(3) Uani 0.766(6) 1 d . U P B 3
I4 I 0.08010(14) 0.33924(4) 0.21931(5) 0.0229(3) Uani 0.766(6) 1 d . U P B 3
I5 I -0.07236(11) 0.41878(3) 0.26371(4) 0.0240(3) Uani 0.766(6) 1 d . U P B 3
I6 I -0.27937(16) 0.51451(5) 0.31242(6) 0.0318(3) Uani 0.766(6) 1 d . U P B 3
I7 I -0.34807(10) 0.51880(3) 0.19027(3) 0.0327(3) Uani 0.766(6) 1 d . U P B 3
I8 I -0.4052(3) 0.51393(11) 0.07383(13) 0.0808(7) Uani 0.766(6) 1 d . U P B 3
I11 I 0.4427(10) 0.2236(4) 0.4094(4) 0.076(3) Uani 0.234(6) 1 d . U P B 4
I12 I 0.3641(16) 0.2308(5) 0.2940(6) 0.042(3) Uani 0.234(6) 1 d . U P B 4
I13 I 0.2737(10) 0.2365(3) 0.1789(3) 0.052(2) Uani 0.234(6) 1 d . U P B 4
I14 I 0.0651(7) 0.3439(3) 0.2188(3) 0.079(2) Uani 0.234(6) 1 d . U P B 4
I15 I -0.0924(7) 0.4251(3) 0.2624(3) 0.108(3) Uani 0.234(6) 1 d . U P B 4
I16 I -0.2878(8) 0.5159(2) 0.3026(4) 0.099(2) Uani 0.234(6) 1 d . U P B 4
I17 I -0.3415(9) 0.5163(3) 0.1889(4) 0.145(3) Uani 0.234(6) 1 d . U P B 4
I18 I -0.4408(7) 0.5160(3) 0.0748(3) 0.0381(9) Uani 0.234(6) 1 d . U P B 4
O1 O 0.5985(5) 0.38165(19) 0.50044(16) 0.0554(14) Uani 1 1 d . . . . .
N1 N 0.7090(4) 0.29861(14) 0.26054(16) 0.0178(8) Uani 1 1 d . . . . .
N2 N 0.6824(4) 0.34270(14) 0.36240(16) 0.0184(8) Uani 1 1 d . . . . .
N3 N 0.4474(4) 0.42734(14) 0.36985(16) 0.0188(8) Uani 1 1 d . . . . .
N4 N 0.3303(4) 0.45653(14) 0.26942(16) 0.0198(8) Uani 1 1 d . . . . .
N5 N 0.3890(4) 0.41033(14) 0.17333(16) 0.0213(9) Uani 1 1 d . . . . .
N6 N 0.5693(4) 0.33054(15) 0.16943(16) 0.0208(9) Uani 1 1 d . . . . .
C1 C 0.6149(5) 0.33822(16) 0.26707(19) 0.0162(9) Uani 1 1 d . . . . .
C2 C 0.5919(5) 0.36066(16) 0.31896(19) 0.0168(9) Uani 1 1 d . . . . .
C3 C 0.4909(5) 0.40079(16) 0.32167(19) 0.0158(9) Uani 1 1 d . . . . .
C4 C 0.4248(5) 0.41630(16) 0.27183(19) 0.0179(10) Uani 1 1 d . . . . .
C5 C 0.4538(5) 0.39392(17) 0.22139(19) 0.0182(10) Uani 1 1 d . . . . .
C6 C 0.5444(5) 0.35413(17) 0.2193(2) 0.0195(10) Uani 1 1 d . . . . .
C7 C 0.7174(5) 0.26882(17) 0.2124(2) 0.0216(10) Uani 1 1 d . . . . .
C8 C 0.8014(5) 0.22657(18) 0.2289(2) 0.0241(11) Uani 1 1 d . . . . .
C9 C 0.8496(5) 0.23307(18) 0.2833(2) 0.0237(11) Uani 1 1 d . . . . .
C10 C 0.7947(5) 0.27999(19) 0.3023(2) 0.0240(11) Uani 1 1 d . . . . .
C11 C 0.8008(5) 0.30929(17) 0.3521(2) 0.0202(10) Uani 1 1 d . . . . .
C12 C 0.8987(5) 0.31073(18) 0.3967(2) 0.0228(11) Uani 1 1 d . . . . .
C13 C 0.8320(5) 0.34054(19) 0.4376(2) 0.0233(10) Uani 1 1 d . . . . .
C14 C 0.7004(6) 0.35949(19) 0.4165(2) 0.0239(11) Uani 1 1 d . . . . .
C15 C 0.5904(6) 0.3857(2) 0.4492(2) 0.0283(12) Uani 1 1 d . . . . .
C16 C 0.4758(5) 0.41732(17) 0.42596(19) 0.0200(10) Uani 1 1 d . . . . .
C17 C 0.3853(5) 0.44816(18) 0.4577(2) 0.0213(10) Uani 1 1 d . . . . .
C18 C 0.3024(5) 0.47761(18) 0.4218(2) 0.0221(10) Uani 1 1 d . . . . .
C19 C 0.3442(5) 0.46651(17) 0.3674(2) 0.0188(10) Uani 1 1 d . . . . .
C20 C 0.2990(5) 0.48531(18) 0.3144(2) 0.0223(10) Uani 1 1 d . . . . .
C21 C 0.2239(5) 0.52817(18) 0.2938(2) 0.0235(11) Uani 1 1 d . . . . .
C22 C 0.2012(6) 0.52143(19) 0.2368(2) 0.0264(11) Uani 1 1 d . . . . .
C23 C 0.2683(6) 0.47630(18) 0.2202(2) 0.0236(11) Uani 1 1 d . . . . .
C24 C 0.2886(6) 0.44880(18) 0.1705(2) 0.0270(11) Uani 1 1 d . . . . .
C25 C 0.2317(7) 0.4477(2) 0.1146(2) 0.0416(16) Uani 1 1 d D . . . .
C26 C 0.3004(7) 0.4096(2) 0.0859(2) 0.0370(14) Uani 1 1 d . . . . .
C27 C 0.4043(6) 0.38538(19) 0.1221(2) 0.0276(12) Uani 1 1 d . . . . .
C28 C 0.5046(6) 0.34574(18) 0.1197(2) 0.0254(11) Uani 1 1 d . . . . .
C29 C 0.5655(6) 0.31267(19) 0.0782(2) 0.0283(12) Uani 1 1 d . . . . .
C30 C 0.6495(6) 0.27697(19) 0.1046(2) 0.0265(12) Uani 1 1 d . . . . .
C31 C 0.6522(5) 0.28792(18) 0.1636(2) 0.0233(11) Uani 1 1 d . . . . .
C32 C 0.8138(6) 0.1785(2) 0.1962(2) 0.0336(13) Uani 1 1 d . . . . .
H32A H 0.883121 0.155721 0.215290 0.040 Uiso 1 1 calc R U . . .
H32B H 0.853345 0.185595 0.158653 0.040 Uiso 1 1 calc R U . . .
C33 C 0.6608(7) 0.1536(2) 0.1909(3) 0.0402(15) Uani 1 1 d . . . . .
H33A H 0.590883 0.176933 0.173919 0.048 Uiso 1 1 calc R U . . .
H33B H 0.625550 0.144099 0.227900 0.048 Uiso 1 1 calc R U . . .
H33C H 0.668816 0.123921 0.167486 0.048 Uiso 1 1 calc R U . . .
C34 C 0.9315(6) 0.1951(2) 0.3171(2) 0.0330(13) Uani 1 1 d . . . . .
H34A H 0.952806 0.166140 0.293135 0.040 Uiso 1 1 calc R U . . .
H34B H 1.027345 0.209521 0.328788 0.040 Uiso 1 1 calc R U . . .
C35 C 0.8527(9) 0.1776(3) 0.3674(3) 0.068(2) Uani 1 1 d . . . . .
H35A H 0.764177 0.159094 0.356201 0.082 Uiso 1 1 calc R U . . .
H35B H 0.823887 0.206148 0.390150 0.082 Uiso 1 1 calc R U . . .
H35C H 0.917814 0.155825 0.389100 0.082 Uiso 1 1 calc R U . . .
C36 C 1.0561(5) 0.29386(19) 0.3987(2) 0.0268(11) Uani 1 1 d . . . . .
H36A H 1.072074 0.267792 0.370269 0.032 Uiso 1 1 calc R U . . .
H36B H 1.077888 0.279382 0.435649 0.032 Uiso 1 1 calc R U . . .
C37 C 1.1611(6) 0.3376(2) 0.3877(2) 0.0337(13) Uani 1 1 d . . . . .
H37A H 1.145531 0.363376 0.415922 0.040 Uiso 1 1 calc R U . . .
H37B H 1.141198 0.351420 0.350715 0.040 Uiso 1 1 calc R U . . .
H37C H 1.263601 0.326024 0.389562 0.040 Uiso 1 1 calc R U . . .
C38 C 0.8955(6) 0.3486(2) 0.4952(2) 0.0326(13) Uani 1 1 d . . . . .
H38A H 0.860208 0.380887 0.509801 0.039 Uiso 1 1 calc R U . . .
H38B H 1.004538 0.350193 0.492800 0.039 Uiso 1 1 calc R U . . .
C39 C 0.8521(7) 0.3077(3) 0.5353(2) 0.0449(16) Uani 1 1 d . . . . .
H39A H 0.883644 0.275531 0.520355 0.054 Uiso 1 1 calc R U . . .
H39B H 0.744672 0.307675 0.540044 0.054 Uiso 1 1 calc R U . . .
H39C H 0.899998 0.313352 0.571361 0.054 Uiso 1 1 calc R U . . .
C40 C 0.3754(6) 0.44888(19) 0.5207(2) 0.0256(11) Uani 1 1 d . . . . .
H40A H 0.327998 0.480222 0.532624 0.031 Uiso 1 1 calc R U . . .
H40B H 0.476411 0.448139 0.536571 0.031 Uiso 1 1 calc R U . . .
C41 C 0.2880(7) 0.4053(2) 0.5435(2) 0.0387(14) Uani 1 1 d . . . . .
H41A H 0.335415 0.374134 0.532341 0.046 Uiso 1 1 calc R U . . .
H41B H 0.187090 0.406286 0.528609 0.046 Uiso 1 1 calc R U . . .
H41C H 0.284952 0.407280 0.584166 0.046 Uiso 1 1 calc R U . . .
C42 C 0.1790(6) 0.5110(2) 0.4403(2) 0.0340(13) Uani 1 1 d . . . . .
H42A H 0.194377 0.544662 0.424737 0.041 Uiso 1 1 calc R U . . .
H42B H 0.180652 0.513712 0.481372 0.041 Uiso 1 1 calc R U . . .
C43 C 0.0299(6) 0.4917(3) 0.4217(3) 0.0462(17) Uani 1 1 d . . . . .
H43A H 0.010719 0.459617 0.439588 0.055 Uiso 1 1 calc R U . . .
H43B H 0.029611 0.487410 0.381193 0.055 Uiso 1 1 calc R U . . .
H43C H -0.047065 0.515396 0.432237 0.055 Uiso 1 1 calc R U . . .
C44 C 0.1930(6) 0.5756(2) 0.3243(2) 0.0326(13) Uani 1 1 d . . . . .
H44A H 0.120755 0.569056 0.354299 0.039 Uiso 1 1 calc R U . . .
H44B H 0.148414 0.599851 0.298304 0.039 Uiso 1 1 calc R U . . .
C45 C 0.3338(6) 0.59777(19) 0.3497(2) 0.0338(13) Uani 1 1 d . . . . .
H45A H 0.403579 0.605802 0.319952 0.041 Uiso 1 1 calc R U . . .
H45B H 0.378859 0.573642 0.375130 0.041 Uiso 1 1 calc R U . . .
H45C H 0.309012 0.628058 0.370251 0.041 Uiso 1 1 calc R U . . .
C46 C 0.1313(7) 0.5600(2) 0.1991(2) 0.0399(15) Uani 1 1 d . . . . .
H46A H 0.079333 0.543039 0.168174 0.048 Uiso 1 1 calc R U . . .
H46B H 0.057427 0.579192 0.220401 0.048 Uiso 1 1 calc R U . . .
C47 C 0.2456(9) 0.5951(3) 0.1755(3) 0.066(2) Uani 1 1 d . . . . .
H47A H 0.320869 0.576034 0.155588 0.079 Uiso 1 1 calc R U . . .
H47B H 0.292241 0.613659 0.205946 0.079 Uiso 1 1 calc R U . . .
H47C H 0.197643 0.618333 0.149828 0.079 Uiso 1 1 calc R U . . .
C50 C 0.2560(9) 0.3926(2) 0.0281(2) 0.0504(19) Uani 1 1 d . . . . .
H50A H 0.345308 0.387285 0.005177 0.061 Uiso 1 1 calc R U . . .
H50B H 0.194776 0.418379 0.009861 0.061 Uiso 1 1 calc R U . . .
C51 C 0.1674(10) 0.3436(3) 0.0322(3) 0.067(2) Uani 1 1 d . . . . .
H51A H 0.077741 0.349200 0.054016 0.081 Uiso 1 1 calc R U . . .
H51B H 0.228186 0.318201 0.050451 0.081 Uiso 1 1 calc R U . . .
H51C H 0.140314 0.332306 -0.005228 0.081 Uiso 1 1 calc R U . . .
C52 C 0.5568(8) 0.3198(2) 0.0158(2) 0.0420(16) Uani 1 1 d . . . . .
H52A H 0.452283 0.324057 0.004595 0.050 Uiso 1 1 calc R U . . .
H52B H 0.595343 0.289752 -0.002951 0.050 Uiso 1 1 calc R U . . .
C53 C 0.6460(8) 0.3651(2) -0.0026(3) 0.0505(18) Uani 1 1 d . . . . .
H53A H 0.749964 0.360489 0.007562 0.061 Uiso 1 1 calc R U . . .
H53B H 0.607626 0.394883 0.015878 0.061 Uiso 1 1 calc R U . . .
H53C H 0.637412 0.369083 -0.043005 0.061 Uiso 1 1 calc R U . . .
C54 C 0.7353(6) 0.2366(2) 0.0762(2) 0.0332(13) Uani 1 1 d . . . . .
H54A H 0.698168 0.232580 0.037679 0.040 Uiso 1 1 calc R U . . .
H54B H 0.718938 0.204830 0.096076 0.040 Uiso 1 1 calc R U . . .
C55 C 0.9018(7) 0.2477(3) 0.0747(3) 0.0458(17) Uani 1 1 d . . . . .
H55A H 0.937038 0.254995 0.112425 0.055 Uiso 1 1 calc R U . . .
H55B H 0.919731 0.276503 0.050677 0.055 Uiso 1 1 calc R U . . .
H55C H 0.954670 0.218848 0.060019 0.055 Uiso 1 1 calc R U . . .

loop_
_atom_site_aniso_label
_atom_site_aniso_U_11
_atom_site_aniso_U_22
_atom_site_aniso_U_33
_atom_site_aniso_U_23
_atom_site_aniso_U_13
_atom_site_aniso_U_12
C48 0.057(10) 0.023(5) 0.018(6) 0.005(4) -0.019(6) -0.003(6)
C49 0.076(9) 0.039(7) 0.039(7) 0.012(5) -0.020(6) 0.009(6)
C148 0.041(9) 0.036(9) 0.016(8) 0.018(6) 0.010(6) 0.006(7)
C149 0.030(9) 0.069(12) 0.045(10) -0.004(8) -0.006(7) 0.019(8)
I1 0.0295(4) 0.0596(7) 0.0349(5) 0.0242(6) 0.0042(4) 0.0106(4)
I2 0.0206(6) 0.0209(4) 0.0333(5) 0.0059(4) 0.0099(5) 0.0002(3)
I3 0.0273(6) 0.0292(8) 0.0297(5) -0.0113(4) 0.0053(4) -0.0011(5)
I4 0.0193(4) 0.0228(4) 0.0266(4) -0.0002(3) 0.0028(3) -0.0039(3)
I5 0.0174(3) 0.0197(4) 0.0350(4) 0.0028(3) 0.0031(3) -0.0009(3)
I6 0.0270(5) 0.0258(5) 0.0427(5) -0.0061(3) 0.0023(3) -0.0022(3)
I7 0.0293(4) 0.0226(4) 0.0461(5) 0.0080(3) 0.0022(3) -0.0058(3)
I8 0.1006(17) 0.0732(11) 0.0686(8) 0.0241(7) -0.0026(11) -0.0364(11)
I11 0.059(3) 0.105(5) 0.064(3) 0.006(3) -0.006(2) 0.037(3)
I12 0.025(2) 0.043(4) 0.059(5) 0.010(3) 0.010(3) 0.007(2)
I13 0.039(3) 0.022(2) 0.094(5) -0.022(2) 0.019(2) -0.0082(17)
I14 0.049(3) 0.093(4) 0.096(4) -0.055(3) 0.039(2) -0.042(2)
I15 0.068(3) 0.115(4) 0.142(5) -0.089(3) 0.066(3) -0.065(3)
I16 0.065(3) 0.061(3) 0.172(6) -0.068(3) 0.067(3) -0.036(2)
I17 0.110(5) 0.105(5) 0.220(7) 0.015(4) 0.017(4) -0.013(4)
I18 0.0356(16) 0.0354(16) 0.0433(18) 0.0210(12) -0.0092(11) -0.0065(12)
O1 0.062(3) 0.084(4) 0.020(2) 0.001(2) 0.004(2) 0.046(3)
N1 0.018(2) 0.018(2) 0.018(2) -0.0065(16) 0.0062(16) -0.0036(16)
N2 0.021(2) 0.016(2) 0.017(2) -0.0021(15) 0.0036(16) 0.0039(16)
N3 0.018(2) 0.018(2) 0.020(2) 0.0023(16) 0.0041(16) 0.0022(16)
N4 0.020(2) 0.019(2) 0.020(2) 0.0038(16) -0.0018(16) -0.0001(16)
N5 0.025(2) 0.018(2) 0.021(2) 0.0008(16) -0.0029(17) -0.0058(17)
N6 0.025(2) 0.020(2) 0.018(2) -0.0004(16) 0.0012(16) -0.0054(17)
C1 0.013(2) 0.015(2) 0.021(2) 0.0025(18) 0.0038(18) -0.0029(17)
C2 0.014(2) 0.016(2) 0.020(2) 0.0007(18) 0.0033(18) -0.0035(18)
C3 0.016(2) 0.010(2) 0.021(2) 0.0003(17) 0.0007(18) -0.0044(17)
C4 0.017(2) 0.012(2) 0.024(3) 0.0024(18) 0.0016(19) -0.0019(18)
C5 0.018(2) 0.018(2) 0.018(2) -0.0001(18) -0.0030(18) -0.0037(18)
C6 0.018(2) 0.020(2) 0.020(2) -0.0018(19) 0.0033(19) -0.0039(19)
C7 0.022(2) 0.016(2) 0.027(3) -0.0077(19) 0.008(2) -0.0059(19)
C8 0.018(2) 0.022(3) 0.033(3) -0.007(2) 0.009(2) -0.0026(19)
C9 0.019(2) 0.021(3) 0.031(3) -0.005(2) 0.008(2) 0.0012(19)
C10 0.020(2) 0.025(3) 0.027(3) 0.001(2) 0.005(2) 0.001(2)
C11 0.020(2) 0.018(2) 0.022(3) 0.0024(19) 0.0048(19) 0.0026(19)
C12 0.022(2) 0.023(3) 0.024(3) 0.006(2) 0.003(2) 0.001(2)
C13 0.023(3) 0.026(3) 0.021(3) 0.000(2) 0.000(2) 0.003(2)
C14 0.027(3) 0.025(3) 0.020(3) 0.002(2) 0.004(2) 0.005(2)
C15 0.028(3) 0.034(3) 0.022(3) -0.004(2) -0.001(2) 0.010(2)
C16 0.021(2) 0.020(2) 0.019(2) 0.0023(19) -0.0007(19) -0.0038(19)
C17 0.021(2) 0.020(2) 0.022(3) -0.0003(19) 0.002(2) -0.0024(19)
C18 0.022(2) 0.023(3) 0.022(3) 0.000(2) 0.006(2) -0.001(2)
C19 0.013(2) 0.017(2) 0.027(3) 0.0026(19) 0.0000(19) 0.0022(18)
C20 0.020(2) 0.021(3) 0.026(3) 0.002(2) 0.001(2) 0.002(2)
C21 0.019(2) 0.020(3) 0.032(3) 0.005(2) -0.002(2) 0.0035(19)
C22 0.022(3) 0.023(3) 0.034(3) 0.009(2) -0.004(2) 0.000(2)
C23 0.026(3) 0.020(3) 0.025(3) 0.007(2) -0.006(2) -0.003(2)
C24 0.034(3) 0.020(3) 0.027(3) 0.007(2) -0.011(2) -0.006(2)
C25 0.066(4) 0.024(3) 0.035(3) 0.009(2) -0.029(3) -0.007(3)
C26 0.059(4) 0.025(3) 0.026(3) 0.007(2) -0.018(3) -0.016(3)
C27 0.037(3) 0.024(3) 0.022(3) 0.005(2) -0.005(2) -0.014(2)
C28 0.033(3) 0.022(3) 0.021(3) -0.003(2) 0.001(2) -0.015(2)
C29 0.041(3) 0.027(3) 0.017(3) -0.007(2) 0.004(2) -0.019(2)
C30 0.028(3) 0.028(3) 0.024(3) -0.008(2) 0.006(2) -0.013(2)
C31 0.021(2) 0.022(3) 0.027(3) -0.006(2) 0.007(2) -0.012(2)
C32 0.034(3) 0.027(3) 0.040(3) -0.014(2) 0.010(3) 0.004(2)
C33 0.042(4) 0.030(3) 0.049(4) -0.020(3) 0.010(3) -0.008(3)
C34 0.031(3) 0.021(3) 0.047(4) -0.004(2) 0.000(3) 0.005(2)
C35 0.069(5) 0.061(5) 0.074(6) 0.033(4) 0.015(4) 0.030(4)
C36 0.023(3) 0.030(3) 0.027(3) 0.001(2) -0.002(2) 0.007(2)
C37 0.022(3) 0.044(3) 0.035(3) 0.001(3) 0.002(2) 0.000(2)
C38 0.035(3) 0.039(3) 0.024(3) -0.003(2) -0.006(2) 0.012(3)
C39 0.040(4) 0.064(4) 0.031(3) 0.009(3) 0.007(3) 0.015(3)
C40 0.027(3) 0.028(3) 0.023(3) -0.005(2) 0.004(2) 0.001(2)
C41 0.051(4) 0.040(3) 0.025(3) 0.001(2) 0.009(3) -0.014(3)
C42 0.040(3) 0.031(3) 0.031(3) 0.002(2) 0.013(2) 0.014(3)
C43 0.027(3) 0.065(5) 0.047(4) 0.000(3) 0.016(3) 0.013(3)
C44 0.037(3) 0.026(3) 0.034(3) 0.003(2) 0.000(2) 0.010(2)
C45 0.043(3) 0.019(3) 0.039(3) -0.005(2) -0.001(3) 0.007(2)
C46 0.049(4) 0.035(3) 0.036(3) 0.010(3) -0.008(3) 0.016(3)
C47 0.085(6) 0.036(4) 0.076(6) 0.030(4) 0.011(4) 0.008(4)
C50 0.084(5) 0.041(4) 0.026(3) 0.004(3) -0.024(3) -0.020(4)
C51 0.100(7) 0.058(5) 0.043(4) -0.006(4) -0.030(4) -0.032(5)
C52 0.075(5) 0.031(3) 0.020(3) -0.006(2) 0.005(3) -0.015(3)
C53 0.079(5) 0.046(4) 0.026(3) 0.002(3) 0.015(3) -0.017(4)
C54 0.033(3) 0.039(3) 0.027(3) -0.015(2) 0.008(2) -0.008(3)
C55 0.037(3) 0.064(4) 0.036(3) -0.014(3) 0.016(3) -0.019(3)

loop_
_atom_type_symbol
_atom_type_description
_atom_type_scat_dispersion_real
_atom_type_scat_dispersion_imag
_atom_type_scat_source
C C 0.0033 0.0016
;
International Tables for Crystallography
(Vol. C, Tables 4.2.6.8 and 6.1.1.4)
;
H H 0.0000 0.0000
;
International Tables for Crystallography
(Vol. C, Table 6.1.1.4)
;
I I -0.4742 1.8119
;
International Tables for Crystallography
(Vol. C, Tables 4.2.6.8 and 6.1.1.4)
;
N N 0.0061 0.0033
;
International Tables for Crystallography
(Vol. C, Tables 4.2.6.8 and 6.1.1.4)
;
O O 0.0106 0.0060
;
International Tables for Crystallography
(Vol. C, Tables 4.2.6.8 and 6.1.1.4)
;

loop_
_geom_angle_atom_site_label_1
_geom_angle_atom_site_label_2
_geom_angle_atom_site_label_3
_geom_angle
_geom_angle_site_symmetry_1
_geom_angle_site_symmetry_3
_geom_angle_publ_flag
C49 C48 C25 112.5(10) . . ?
C49 C48 H48A 109.1 . . ?
C25 C48 H48A 109.1 . . ?
C49 C48 H48B 109.1 . . ?
C25 C48 H48B 109.1 . . ?
H48A C48 H48B 107.8 . . ?
C48 C49 H49A 109.5 . . ?
C48 C49 H49B 109.5 . . ?
H49A C49 H49B 109.5 . . ?
C48 C49 H49C 109.5 . . ?
H49A C49 H49C 109.5 . . ?
H49B C49 H49C 109.5 . . ?
C25 C148 C149 101.5(10) . . ?
C25 C148 H14A 111.5 . . ?
C149 C148 H14A 111.5 . . ?
C25 C148 H14B 111.5 . . ?
C149 C148 H14B 111.5 . . ?
H14A C148 H14B 109.3 . . ?
C148 C149 H14C 109.5 . . ?
C148 C149 H14D 109.5 . . ?
H14C C149 H14D 109.5 . . ?
C148 C149 H14E 109.5 . . ?
H14C C149 H14E 109.5 . . ?
H14D C149 H14E 109.5 . . ?
I1 I2 I3 176.54(17) . . ?
I8 I7 I6 174.92(8) . . ?
I11 I12 I13 177.8(6) . . ?
I16 I17 I18 171.9(4) . . ?
C10 N1 C1 123.6(4) . . ?
C10 N1 C7 111.3(4) . . ?
C1 N1 C7 124.8(4) . . ?
C14 N2 C2 130.4(4) . . ?
C14 N2 C11 106.5(4) . . ?
C2 N2 C11 121.6(4) . . ?
C16 N3 C19 107.7(4) . . ?
C16 N3 C3 129.8(4) . . ?
C19 N3 C3 121.9(4) . . ?
C20 N4 C4 122.9(4) . . ?
C20 N4 C23 111.6(4) . . ?
C4 N4 C23 125.1(4) . . ?
C5 N5 C24 124.4(4) . . ?
C5 N5 C27 122.7(4) . . ?
C24 N5 C27 112.4(4) . . ?
C6 N6 C31 124.3(4) . . ?
C6 N6 C28 122.9(4) . . ?
C31 N6 C28 112.7(4) . . ?
N1 C1 C6 115.6(4) . . ?
N1 C1 C2 122.0(4) . . ?
C6 C1 C2 122.4(4) . . ?
C1 C2 N2 115.0(4) . . ?
C1 C2 C3 117.9(4) . . ?
N2 C2 C3 126.9(4) . . ?
C4 C3 C2 117.5(4) . . ?
C4 C3 N3 115.4(4) . . ?
C2 C3 N3 127.1(4) . . ?
C5 C4 N4 115.2(4) . . ?
C5 C4 C3 122.6(4) . . ?
N4 C4 C3 122.2(4) . . ?
C6 C5 N5 119.0(4) . . ?
C6 C5 C4 119.7(4) . . ?
N5 C5 C4 121.2(4) . . ?
C5 C6 N6 119.9(4) . . ?
C5 C6 C1 119.7(4) . . ?
N6 C6 C1 120.3(4) . . ?
C31 C7 N1 116.8(4) . . ?
C31 C7 C8 138.3(5) . . ?
N1 C7 C8 104.8(4) . . ?
C9 C8 C7 109.1(4) . . ?
C9 C8 C32 124.9(5) . . ?
C7 C8 C32 125.2(5) . . ?
C8 C9 C10 107.6(4) . . ?
C8 C9 C34 125.3(5) . . ?
C10 C9 C34 126.8(5) . . ?
N1 C10 C9 106.7(4) . . ?
N1 C10 C11 115.6(4) . . ?
C9 C10 C11 137.6(5) . . ?
C12 C11 N2 109.1(4) . . ?
C12 C11 C10 133.0(5) . . ?
N2 C11 C10 117.8(4) . . ?
C11 C12 C13 106.3(4) . . ?
C11 C12 C36 128.4(5) . . ?
C13 C12 C36 124.2(5) . . ?
C14 C13 C12 109.0(4) . . ?
C14 C13 C38 127.1(5) . . ?
C12 C13 C38 124.0(4) . . ?
N2 C14 C13 108.6(4) . . ?
N2 C14 C15 126.0(4) . . ?
C13 C14 C15 124.7(5) . . ?
O1 C15 C16 118.3(5) . . ?
O1 C15 C14 117.1(5) . . ?
C16 C15 C14 124.6(5) . . ?
C17 C16 N3 107.8(4) . . ?
C17 C16 C15 123.9(4) . . ?
N3 C16 C15 127.8(4) . . ?
C18 C17 C16 108.4(4) . . ?
C18 C17 C40 125.4(4) . . ?
C16 C17 C40 126.2(4) . . ?
C17 C18 C19 108.3(4) . . ?
C17 C18 C42 123.9(4) . . ?
C19 C18 C42 127.6(5) . . ?
C18 C19 N3 107.6(4) . . ?
C18 C19 C20 133.0(4) . . ?
N3 C19 C20 119.4(4) . . ?
N4 C20 C21 106.6(4) . . ?
N4 C20 C19 116.5(4) . . ?
C21 C20 C19 136.9(5) . . ?
C22 C21 C20 107.7(4) . . ?
C22 C21 C44 124.3(4) . . ?
C20 C21 C44 127.5(5) . . ?
C21 C22 C23 109.1(4) . . ?
C21 C22 C46 123.9(5) . . ?
C23 C22 C46 126.7(5) . . ?
N4 C23 C22 104.8(4) . . ?
N4 C23 C24 117.2(4) . . ?
C22 C23 C24 138.0(5) . . ?
N5 C24 C23 115.9(4) . . ?
N5 C24 C25 105.4(5) . . ?
C23 C24 C25 138.7(5) . . ?
C26 C25 C24 108.8(5) . . ?
C26 C25 C148 115.6(8) . . ?
C24 C25 C148 134.1(9) . . ?
C26 C25 C48 127.0(6) . . ?
C24 C25 C48 122.1(7) . . ?
C25 C26 C27 109.2(5) . . ?
C25 C26 C50 124.3(6) . . ?
C27 C26 C50 126.0(6) . . ?
C28 C27 N5 117.7(4) . . ?
C28 C27 C26 138.0(5) . . ?
N5 C27 C26 104.2(5) . . ?
N6 C28 C27 117.3(4) . . ?
N6 C28 C29 104.5(5) . . ?
C27 C28 C29 138.2(5) . . ?
C30 C29 C28 108.9(4) . . ?
C30 C29 C52 124.7(5) . . ?
C28 C29 C52 125.9(5) . . ?
C29 C30 C31 108.4(5) . . ?
C29 C30 C54 125.6(5) . . ?
C31 C30 C54 125.8(5) . . ?
N6 C31 C7 116.6(4) . . ?
N6 C31 C30 105.1(4) . . ?
C7 C31 C30 138.3(5) . . ?
C8 C32 C33 110.2(4) . . ?
C8 C32 H32A 109.6 . . ?
C33 C32 H32A 109.6 . . ?
C8 C32 H32B 109.6 . . ?
C33 C32 H32B 109.6 . . ?
H32A C32 H32B 108.1 . . ?
C32 C33 H33A 109.5 . . ?
C32 C33 H33B 109.5 . . ?
H33A C33 H33B 109.5 . . ?
C32 C33 H33C 109.5 . . ?
H33A C33 H33C 109.5 . . ?
H33B C33 H33C 109.5 . . ?
C35 C34 C9 114.8(5) . . ?
C35 C34 H34A 108.6 . . ?
C9 C34 H34A 108.6 . . ?
C35 C34 H34B 108.6 . . ?
C9 C34 H34B 108.6 . . ?
H34A C34 H34B 107.5 . . ?
C34 C35 H35A 109.5 . . ?
C34 C35 H35B 109.5 . . ?
H35A C35 H35B 109.5 . . ?
C34 C35 H35C 109.5 . . ?
H35A C35 H35C 109.5 . . ?
H35B C35 H35C 109.5 . . ?
C12 C36 C37 110.6(4) . . ?
C12 C36 H36A 109.5 . . ?
C37 C36 H36A 109.5 . . ?
C12 C36 H36B 109.5 . . ?
C37 C36 H36B 109.5 . . ?
H36A C36 H36B 108.1 . . ?
C36 C37 H37A 109.5 . . ?
C36 C37 H37B 109.5 . . ?
H37A C37 H37B 109.5 . . ?
C36 C37 H37C 109.5 . . ?
H37A C37 H37C 109.5 . . ?
H37B C37 H37C 109.5 . . ?
C13 C38 C39 112.2(5) . . ?
C13 C38 H38A 109.2 . . ?
C39 C38 H38A 109.2 . . ?
C13 C38 H38B 109.2 . . ?
C39 C38 H38B 109.2 . . ?
H38A C38 H38B 107.9 . . ?
C38 C39 H39A 109.5 . . ?
C38 C39 H39B 109.5 . . ?
H39A C39 H39B 109.5 . . ?
C38 C39 H39C 109.5 . . ?
H39A C39 H39C 109.5 . . ?
H39B C39 H39C 109.5 . . ?
C17 C40 C41 112.5(4) . . ?
C17 C40 H40A 109.1 . . ?
C41 C40 H40A 109.1 . . ?
C17 C40 H40B 109.1 . . ?
C41 C40 H40B 109.1 . . ?
H40A C40 H40B 107.8 . . ?
C40 C41 H41A 109.5 . . ?
C40 C41 H41B 109.5 . . ?
H41A C41 H41B 109.5 . . ?
C40 C41 H41C 109.5 . . ?
H41A C41 H41C 109.5 . . ?
H41B C41 H41C 109.5 . . ?
C18 C42 C43 111.7(5) . . ?
C18 C42 H42A 109.3 . . ?
C43 C42 H42A 109.3 . . ?
C18 C42 H42B 109.3 . . ?
C43 C42 H42B 109.3 . . ?
H42A C42 H42B 107.9 . . ?
C42 C43 H43A 109.5 . . ?
C42 C43 H43B 109.5 . . ?
H43A C43 H43B 109.5 . . ?
C42 C43 H43C 109.5 . . ?
H43A C43 H43C 109.5 . . ?
H43B C43 H43C 109.5 . . ?
C21 C44 C45 111.7(4) . . ?
C21 C44 H44A 109.3 . . ?
C45 C44 H44A 109.3 . . ?
C21 C44 H44B 109.3 . . ?
C45 C44 H44B 109.3 . . ?
H44A C44 H44B 107.9 . . ?
C44 C45 H45A 109.5 . . ?
C44 C45 H45B 109.5 . . ?
H45A C45 H45B 109.5 . . ?
C44 C45 H45C 109.5 . . ?
H45A C45 H45C 109.5 . . ?
H45B C45 H45C 109.5 . . ?
C47 C46 C22 111.6(5) . . ?
C47 C46 H46A 109.3 . . ?
C22 C46 H46A 109.3 . . ?
C47 C46 H46B 109.3 . . ?
C22 C46 H46B 109.3 . . ?
H46A C46 H46B 108.0 . . ?
C46 C47 H47A 109.5 . . ?
C46 C47 H47B 109.5 . . ?
H47A C47 H47B 109.5 . . ?
C46 C47 H47C 109.5 . . ?
H47A C47 H47C 109.5 . . ?
H47B C47 H47C 109.5 . . ?
C26 C50 C51 109.6(5) . . ?
C26 C50 H50A 109.8 . . ?
C51 C50 H50A 109.8 . . ?
C26 C50 H50B 109.8 . . ?
C51 C50 H50B 109.8 . . ?
H50A C50 H50B 108.2 . . ?
C50 C51 H51A 109.5 . . ?
C50 C51 H51B 109.5 . . ?
H51A C51 H51B 109.5 . . ?
C50 C51 H51C 109.5 . . ?
H51A C51 H51C 109.5 . . ?
H51B C51 H51C 109.5 . . ?
C29 C52 C53 111.2(5) . . ?
C29 C52 H52A 109.4 . . ?
C53 C52 H52A 109.4 . . ?
C29 C52 H52B 109.4 . . ?
C53 C52 H52B 109.4 . . ?
H52A C52 H52B 108.0 . . ?
C52 C53 H53A 109.5 . . ?
C52 C53 H53B 109.5 . . ?
H53A C53 H53B 109.5 . . ?
C52 C53 H53C 109.5 . . ?
H53A C53 H53C 109.5 . . ?
H53B C53 H53C 109.5 . . ?
C30 C54 C55 112.2(5) . . ?
C30 C54 H54A 109.2 . . ?
C55 C54 H54A 109.2 . . ?
C30 C54 H54B 109.2 . . ?
C55 C54 H54B 109.2 . . ?
H54A C54 H54B 107.9 . . ?
C54 C55 H55A 109.5 . . ?
C54 C55 H55B 109.5 . . ?
H55A C55 H55B 109.5 . . ?
C54 C55 H55C 109.5 . . ?
H55A C55 H55C 109.5 . . ?
H55B C55 H55C 109.5 . . ?

loop_
_geom_bond_atom_site_label_1
_geom_bond_atom_site_label_2
_geom_bond_distance
_geom_bond_site_symmetry_2
_geom_bond_publ_flag
C48 C49 1.537(12) . ?
C48 C25 1.567(12) . ?
C48 H48A 0.9900 . ?
C48 H48B 0.9900 . ?
C49 H49A 0.9800 . ?
C49 H49B 0.9800 . ?
C49 H49C 0.9800 . ?
C148 C25 1.458(13) . ?
C148 C149 1.544(15) . ?
C148 H14A 0.9900 . ?
C148 H14B 0.9900 . ?
C149 H14C 0.9800 . ?
C149 H14D 0.9800 . ?
C149 H14E 0.9800 . ?
I1 I2 2.866(4) . ?
I2 I3 3.002(4) . ?
I4 I5 2.7648(16) . ?
I6 I7 3.0011(15) . ?
I7 I8 2.847(3) . ?
I11 I12 2.867(16) . ?
I12 I13 2.885(15) . ?
I14 I15 2.813(8) . ?
I16 I17 2.773(12) . ?
I17 I18 2.884(11) . ?
O1 C15 1.238(6) . ?
N1 C10 1.362(6) . ?
N1 C1 1.375(6) . ?
N1 C7 1.410(6) . ?
N2 C14 1.386(6) . ?
N2 C2 1.411(6) . ?
N2 C11 1.422(6) . ?
N3 C16 1.398(6) . ?
N3 C19 1.411(6) . ?
N3 C3 1.418(6) . ?
N4 C20 1.362(6) . ?
N4 C4 1.381(6) . ?
N4 C23 1.412(6) . ?
N5 C5 1.367(6) . ?
N5 C24 1.380(7) . ?
N5 C27 1.410(6) . ?
N6 C6 1.377(6) . ?
N6 C31 1.379(6) . ?
N6 C28 1.392(6) . ?
C1 C6 1.379(7) . ?
C1 C2 1.402(6) . ?
C2 C3 1.418(6) . ?
C3 C4 1.401(6) . ?
C4 C5 1.380(6) . ?
C5 C6 1.351(7) . ?
C7 C31 1.408(7) . ?
C7 C8 1.425(7) . ?
C8 C9 1.387(7) . ?
C8 C32 1.519(7) . ?
C9 C10 1.433(7) . ?
C9 C34 1.501(7) . ?
C10 C11 1.435(7) . ?
C11 C12 1.389(7) . ?
C12 C13 1.407(7) . ?
C12 C36 1.497(7) . ?
C13 C14 1.390(7) . ?
C13 C38 1.514(7) . ?
C14 C15 1.453(7) . ?
C15 C16 1.452(7) . ?
C16 C17 1.396(7) . ?
C17 C18 1.391(7) . ?
C17 C40 1.516(7) . ?
C18 C19 1.395(7) . ?
C18 C42 1.504(7) . ?
C19 C20 1.428(7) . ?
C20 C21 1.427(7) . ?
C21 C22 1.396(7) . ?
C21 C44 1.499(7) . ?
C22 C23 1.417(7) . ?
C22 C46 1.515(7) . ?
C23 C24 1.418(7) . ?
C24 C25 1.437(7) . ?
C25 C26 1.384(9) . ?
C26 C27 1.437(8) . ?
C26 C50 1.517(8) . ?
C27 C28 1.403(8) . ?
C28 C29 1.446(7) . ?
C29 C30 1.379(8) . ?
C29 C52 1.513(7) . ?
C30 C31 1.450(7) . ?
C30 C54 1.502(7) . ?
C32 C33 1.545(8) . ?
C32 H32A 0.9900 . ?
C32 H32B 0.9900 . ?
C33 H33A 0.9800 . ?
C33 H33B 0.9800 . ?
C33 H33C 0.9800 . ?
C34 C35 1.483(9) . ?
C34 H34A 0.9900 . ?
C34 H34B 0.9900 . ?
C35 H35A 0.9800 . ?
C35 H35B 0.9800 . ?
C35 H35C 0.9800 . ?
C36 C37 1.538(7) . ?
C36 H36A 0.9900 . ?
C36 H36B 0.9900 . ?
C37 H37A 0.9800 . ?
C37 H37B 0.9800 . ?
C37 H37C 0.9800 . ?
C38 C39 1.517(8) . ?
C38 H38A 0.9900 . ?
C38 H38B 0.9900 . ?
C39 H39A 0.9800 . ?
C39 H39B 0.9800 . ?
C39 H39C 0.9800 . ?
C40 C41 1.520(7) . ?
C40 H40A 0.9900 . ?
C40 H40B 0.9900 . ?
C41 H41A 0.9800 . ?
C41 H41B 0.9800 . ?
C41 H41C 0.9800 . ?
C42 C43 1.513(8) . ?
C42 H42A 0.9900 . ?
C42 H42B 0.9900 . ?
C43 H43A 0.9800 . ?
C43 H43B 0.9800 . ?
C43 H43C 0.9800 . ?
C44 C45 1.533(8) . ?
C44 H44A 0.9900 . ?
C44 H44B 0.9900 . ?
C45 H45A 0.9800 . ?
C45 H45B 0.9800 . ?
C45 H45C 0.9800 . ?
C46 C47 1.513(9) . ?
C46 H46A 0.9900 . ?
C46 H46B 0.9900 . ?
C47 H47A 0.9800 . ?
C47 H47B 0.9800 . ?
C47 H47C 0.9800 . ?
C50 C51 1.547(9) . ?
C50 H50A 0.9900 . ?
C50 H50B 0.9900 . ?
C51 H51A 0.9800 . ?
C51 H51B 0.9800 . ?
C51 H51C 0.9800 . ?
C52 C53 1.531(8) . ?
C52 H52A 0.9900 . ?
C52 H52B 0.9900 . ?
C53 H53A 0.9800 . ?
C53 H53B 0.9800 . ?
C53 H53C 0.9800 . ?
C54 C55 1.538(8) . ?
C54 H54A 0.9900 . ?
C54 H54B 0.9900 . ?
C55 H55A 0.9800 . ?
C55 H55B 0.9800 . ?
C55 H55C 0.9800 . ?

loop_
_geom_torsion_atom_site_label_1
_geom_torsion_atom_site_label_2
_geom_torsion_atom_site_label_3
_geom_torsion_atom_site_label_4
_geom_torsion
_geom_torsion_site_symmetry_1
_geom_torsion_site_symmetry_2
_geom_torsion_site_symmetry_3
_geom_torsion_site_symmetry_4
_geom_torsion_publ_flag
C10 N1 C1 C6 175.7(4) . . . . ?
C7 N1 C1 C6 -11.7(6) . . . . ?
C10 N1 C1 C2 -4.6(7) . . . . ?
C7 N1 C1 C2 168.0(4) . . . . ?
N1 C1 C2 N2 5.7(6) . . . . ?
C6 C1 C2 N2 -174.6(4) . . . . ?
N1 C1 C2 C3 -179.0(4) . . . . ?
C6 C1 C2 C3 0.7(7) . . . . ?
C14 N2 C2 C1 172.5(5) . . . . ?
C11 N2 C2 C1 8.1(6) . . . . ?
C14 N2 C2 C3 -2.3(8) . . . . ?
C11 N2 C2 C3 -166.7(4) . . . . ?
C1 C2 C3 C4 -2.1(6) . . . . ?
N2 C2 C3 C4 172.6(4) . . . . ?
C1 C2 C3 N3 177.4(4) . . . . ?
N2 C2 C3 N3 -7.9(7) . . . . ?
C16 N3 C3 C4 170.3(4) . . . . ?
C19 N3 C3 C4 0.2(6) . . . . ?
C16 N3 C3 C2 -9.2(7) . . . . ?
C19 N3 C3 C2 -179.3(4) . . . . ?
C20 N4 C4 C5 -174.7(4) . . . . ?
C23 N4 C4 C5 -2.2(7) . . . . ?
C20 N4 C4 C3 2.8(7) . . . . ?
C23 N4 C4 C3 175.3(4) . . . . ?
C2 C3 C4 C5 0.4(7) . . . . ?
N3 C3 C4 C5 -179.2(4) . . . . ?
C2 C3 C4 N4 -176.8(4) . . . . ?
N3 C3 C4 N4 3.6(6) . . . . ?
C24 N5 C5 C6 176.4(4) . . . . ?
C27 N5 C5 C6 4.6(7) . . . . ?
C24 N5 C5 C4 -1.6(7) . . . . ?
C27 N5 C5 C4 -173.4(4) . . . . ?
N4 C4 C5 C6 -179.7(4) . . . . ?
C3 C4 C5 C6 2.8(7) . . . . ?
N4 C4 C5 N5 -1.7(6) . . . . ?
C3 C4 C5 N5 -179.1(4) . . . . ?
N5 C5 C6 N6 -0.6(7) . . . . ?
C4 C5 C6 N6 177.6(4) . . . . ?
N5 C5 C6 C1 177.6(4) . . . . ?
C4 C5 C6 C1 -4.3(7) . . . . ?
C31 N6 C6 C5 -175.7(4) . . . . ?
C28 N6 C6 C5 0.0(7) . . . . ?
C31 N6 C6 C1 6.1(7) . . . . ?
C28 N6 C6 C1 -178.2(4) . . . . ?
N1 C1 C6 C5 -177.7(4) . . . . ?
C2 C1 C6 C5 2.6(7) . . . . ?
N1 C1 C6 N6 0.4(6) . . . . ?
C2 C1 C6 N6 -179.3(4) . . . . ?
C10 N1 C7 C31 -170.6(4) . . . . ?
C1 N1 C7 C31 16.0(6) . . . . ?
C10 N1 C7 C8 6.7(5) . . . . ?
C1 N1 C7 C8 -166.7(4) . . . . ?
C31 C7 C8 C9 172.1(6) . . . . ?
N1 C7 C8 C9 -4.2(5) . . . . ?
C31 C7 C8 C32 -17.7(9) . . . . ?
N1 C7 C8 C32 166.0(4) . . . . ?
C7 C8 C9 C10 0.5(5) . . . . ?
C32 C8 C9 C10 -169.8(5) . . . . ?
C7 C8 C9 C34 175.1(5) . . . . ?
C32 C8 C9 C34 4.8(8) . . . . ?
C1 N1 C10 C9 167.0(4) . . . . ?
C7 N1 C10 C9 -6.4(5) . . . . ?
C1 N1 C10 C11 -10.1(7) . . . . ?
C7 N1 C10 C11 176.4(4) . . . . ?
C8 C9 C10 N1 3.6(5) . . . . ?
C34 C9 C10 N1 -170.9(5) . . . . ?
C8 C9 C10 C11 179.8(6) . . . . ?
C34 C9 C10 C11 5.3(10) . . . . ?
C14 N2 C11 C12 -7.4(5) . . . . ?
C2 N2 C11 C12 160.3(4) . . . . ?
C14 N2 C11 C10 169.6(4) . . . . ?
C2 N2 C11 C10 -22.8(6) . . . . ?
N1 C10 C11 C12 -161.0(5) . . . . ?
C9 C10 C11 C12 23.0(10) . . . . ?
N1 C10 C11 N2 23.0(6) . . . . ?
C9 C10 C11 N2 -153.0(6) . . . . ?
N2 C11 C12 C13 6.9(5) . . . . ?
C10 C11 C12 C13 -169.4(5) . . . . ?
N2 C11 C12 C36 -161.4(5) . . . . ?
C10 C11 C12 C36 22.4(9) . . . . ?
C11 C12 C13 C14 -3.9(6) . . . . ?
C36 C12 C13 C14 165.0(5) . . . . ?
C11 C12 C13 C38 174.8(5) . . . . ?
C36 C12 C13 C38 -16.3(8) . . . . ?
C2 N2 C14 C13 -161.3(5) . . . . ?
C11 N2 C14 C13 4.8(5) . . . . ?
C2 N2 C14 C15 27.8(8) . . . . ?
C11 N2 C14 C15 -166.1(5) . . . . ?
C12 C13 C14 N2 -0.7(6) . . . . ?
C38 C13 C14 N2 -179.3(5) . . . . ?
C12 C13 C14 C15 170.4(5) . . . . ?
C38 C13 C14 C15 -8.2(9) . . . . ?
N2 C14 C15 O1 153.2(5) . . . . ?
C13 C14 C15 O1 -16.3(9) . . . . ?
N2 C14 C15 C16 -28.8(8) . . . . ?
C13 C14 C15 C16 161.7(5) . . . . ?
C19 N3 C16 C17 3.1(5) . . . . ?
C3 N3 C16 C17 -168.1(4) . . . . ?
C19 N3 C16 C15 -169.6(5) . . . . ?
C3 N3 C16 C15 19.2(8) . . . . ?
O1 C15 C16 C17 8.1(8) . . . . ?
C14 C15 C16 C17 -169.9(5) . . . . ?
O1 C15 C16 N3 179.7(5) . . . . ?
C14 C15 C16 N3 1.7(8) . . . . ?
N3 C16 C17 C18 -0.7(5) . . . . ?
C15 C16 C17 C18 172.3(5) . . . . ?
N3 C16 C17 C40 177.9(4) . . . . ?
C15 C16 C17 C40 -9.1(8) . . . . ?
C16 C17 C18 C19 -1.9(6) . . . . ?
C40 C17 C18 C19 179.4(4) . . . . ?
C16 C17 C18 C42 172.2(5) . . . . ?
C40 C17 C18 C42 -6.5(8) . . . . ?
C17 C18 C19 N3 3.8(5) . . . . ?
C42 C18 C19 N3 -170.0(5) . . . . ?
C17 C18 C19 C20 -178.9(5) . . . . ?
C42 C18 C19 C20 7.3(9) . . . . ?
C16 N3 C19 C18 -4.2(5) . . . . ?
C3 N3 C19 C18 167.8(4) . . . . ?
C16 N3 C19 C20 178.0(4) . . . . ?
C3 N3 C19 C20 -10.0(6) . . . . ?
C4 N4 C20 C21 168.4(4) . . . . ?
C23 N4 C20 C21 -5.0(5) . . . . ?
C4 N4 C20 C19 -12.4(7) . . . . ?
C23 N4 C20 C19 174.2(4) . . . . ?
C18 C19 C20 N4 -161.4(5) . . . . ?
N3 C19 C20 N4 15.6(7) . . . . ?
C18 C19 C20 C21 17.6(10) . . . . ?
N3 C19 C20 C21 -165.4(5) . . . . ?
N4 C20 C21 C22 5.1(5) . . . . ?
C19 C20 C21 C22 -173.9(6) . . . . ?
N4 C20 C21 C44 -166.6(5) . . . . ?
C19 C20 C21 C44 14.4(10) . . . . ?
C20 C21 C22 C23 -3.4(6) . . . . ?
C44 C21 C22 C23 168.6(5) . . . . ?
C20 C21 C22 C46 -176.9(5) . . . . ?
C44 C21 C22 C46 -4.8(8) . . . . ?
C20 N4 C23 C22 2.9(5) . . . . ?
C4 N4 C23 C22 -170.3(4) . . . . ?
C20 N4 C23 C24 -177.9(4) . . . . ?
C4 N4 C23 C24 8.9(7) . . . . ?
C21 C22 C23 N4 0.4(5) . . . . ?
C46 C22 C23 N4 173.7(5) . . . . ?
C21 C22 C23 C24 -178.5(6) . . . . ?
C46 C22 C23 C24 -5.2(10) . . . . ?
C5 N5 C24 C23 8.3(7) . . . . ?
C27 N5 C24 C23 -179.1(4) . . . . ?
C5 N5 C24 C25 -170.5(5) . . . . ?
C27 N5 C24 C25 2.0(6) . . . . ?
N4 C23 C24 N5 -11.3(7) . . . . ?
C22 C23 C24 N5 167.6(6) . . . . ?
N4 C23 C24 C25 167.0(6) . . . . ?
C22 C23 C24 C25 -14.2(12) . . . . ?
N5 C24 C25 C26 -0.9(6) . . . . ?
C23 C24 C25 C26 -179.3(6) . . . . ?
N5 C24 C25 C148 -165.9(10) . . . . ?
C23 C24 C25 C148 15.7(15) . . . . ?
N5 C24 C25 C48 163.4(7) . . . . ?
C23 C24 C25 C48 -15.0(11) . . . . ?
C149 C148 C25 C26 102.5(11) . . . . ?
C149 C148 C25 C24 -93.3(14) . . . . ?
C49 C48 C25 C26 -91.2(10) . . . . ?
C49 C48 C25 C24 107.5(9) . . . . ?
C24 C25 C26 C27 -0.5(7) . . . . ?
C148 C25 C26 C27 167.7(8) . . . . ?
C48 C25 C26 C27 -163.8(7) . . . . ?
C24 C25 C26 C50 171.9(5) . . . . ?
C148 C25 C26 C50 -20.0(11) . . . . ?
C48 C25 C26 C50 8.6(11) . . . . ?
C5 N5 C27 C28 -7.9(7) . . . . ?
C24 N5 C27 C28 179.4(4) . . . . ?
C5 N5 C27 C26 170.4(4) . . . . ?
C24 N5 C27 C26 -2.3(6) . . . . ?
C25 C26 C27 C28 179.4(6) . . . . ?
C50 C26 C27 C28 7.2(11) . . . . ?
C25 C26 C27 N5 1.6(6) . . . . ?
C50 C26 C27 N5 -170.6(6) . . . . ?
C6 N6 C28 C27 -3.3(7) . . . . ?
C31 N6 C28 C27 172.9(4) . . . . ?
C6 N6 C28 C29 177.4(4) . . . . ?
C31 N6 C28 C29 -6.5(5) . . . . ?
N5 C27 C28 N6 6.9(7) . . . . ?
C26 C27 C28 N6 -170.6(6) . . . . ?
N5 C27 C28 C29 -174.1(5) . . . . ?
C26 C27 C28 C29 8.4(11) . . . . ?
N6 C28 C29 C30 5.9(5) . . . . ?
C27 C28 C29 C30 -173.2(6) . . . . ?
N6 C28 C29 C52 -166.3(5) . . . . ?
C27 C28 C29 C52 14.6(10) . . . . ?
C28 C29 C30 C31 -3.4(6) . . . . ?
C52 C29 C30 C31 168.9(5) . . . . ?
C28 C29 C30 C54 -178.0(5) . . . . ?
C52 C29 C30 C54 -5.7(8) . . . . ?
C6 N6 C31 C7 -1.7(7) . . . . ?
C28 N6 C31 C7 -177.8(4) . . . . ?
C6 N6 C31 C30 -179.4(4) . . . . ?
C28 N6 C31 C30 4.5(5) . . . . ?
N1 C7 C31 N6 -8.6(6) . . . . ?
C8 C7 C31 N6 175.4(5) . . . . ?
N1 C7 C31 C30 168.2(5) . . . . ?
C8 C7 C31 C30 -7.8(11) . . . . ?
C29 C30 C31 N6 -0.5(5) . . . . ?
C54 C30 C31 N6 174.1(5) . . . . ?
C29 C30 C31 C7 -177.5(5) . . . . ?
C54 C30 C31 C7 -2.9(9) . . . . ?
C9 C8 C32 C33 106.1(6) . . . . ?
C7 C8 C32 C33 -62.6(7) . . . . ?
C8 C9 C34 C35 -116.8(7) . . . . ?
C10 C9 C34 C35 56.7(8) . . . . ?
C11 C12 C36 C37 95.1(6) . . . . ?
C13 C12 C36 C37 -71.3(6) . . . . ?
C14 C13 C38 C39 93.6(6) . . . . ?
C12 C13 C38 C39 -84.8(6) . . . . ?
C18 C17 C40 C41 102.5(6) . . . . ?
C16 C17 C40 C41 -76.0(6) . . . . ?
C17 C18 C42 C43 -109.7(6) . . . . ?
C19 C18 C42 C43 63.2(7) . . . . ?
C22 C21 C44 C45 -117.3(6) . . . . ?
C20 C21 C44 C45 53.1(7) . . . . ?
C21 C22 C46 C47 88.7(7) . . . . ?
C23 C22 C46 C47 -83.6(7) . . . . ?
C25 C26 C50 C51 -103.1(7) . . . . ?
C27 C26 C50 C51 68.0(9) . . . . ?
C30 C29 C52 C53 -104.6(6) . . . . ?
C28 C29 C52 C53 66.5(8) . . . . ?
C29 C30 C54 C55 103.2(6) . . . . ?
C31 C30 C54 C55 -70.5(7) . . . . ?
